data_4031584
loop_
_publ_author_name
'Best, S.P.'
'Forsyth, J.P.'
'Tregenna-Piggott, P.L.'

_publ_section_title
;
 Influence of the stereochemistry of water co-ordination to metall(III)
 cations on the M-O bond length and electronic structure of the cation
;
_journal_name_full
;
Journal of the Chemical Society. Dalton Transactions, Inorganic Chemistry 
(1972-)
;
_journal_page_first 2711
_journal_page_last 2715
_journal_volume 1993
_journal_year 1993
_chemical_formula_sum 'Cs D24 Mo O20 S2'
_chemical_name_systematic 'Cs Mo (S O4)2 (D2 O)12'
_space_group_IT_number 205
_symmetry_space_group_name_Hall '-P 2ac 2ab 3'
_symmetry_space_group_name_H-M 'P a -3'
_cell_angle_alpha 90
_cell_angle_beta 90
_cell_angle_gamma 90
_cell_formula_units_Z 4
_cell_length_a 12.436
_cell_length_b 12.436
_cell_length_c 12.436
_cell_volume 1923.278
_citation_journal_id_ASTM JCDTBI
_cod_data_source_file Best_JCDTBI_1993_1273.cif
_cod_data_source_block D24Cs1Mo1O20S2
_cod_original_formula_sum 'D24 Cs1 Mo1 O20 S2'
_cod_database_code 4031584

loop_
_symmetry_equiv_pos_as_xyz
x,y,z
-x+1/2,-y,z+1/2
x+1/2,-y+1/2,-z
-x,y+1/2,-z+1/2
z,x,y
-z+1/2,-x,y+1/2
z+1/2,-x+1/2,-y
-z,x+1/2,-y+1/2
y,z,x
y+1/2,-z+1/2,-x
-y,z+1/2,-x+1/2
-y+1/2,-z,x+1/2
-x,-y,-z
x-1/2,y,-z-1/2
-x-1/2,y-1/2,z
x,-y-1/2,z-1/2
-z,-x,-y
z-1/2,x,-y-1/2
-z-1/2,x-1/2,y
z,-x-1/2,y-1/2
-y,-z,-x
-y-1/2,z-1/2,x
y,-z-1/2,x-1/2
y-1/2,z,-x-1/2

loop_
_atom_site_label
_atom_site_type_symbol
_atom_site_fract_x
_atom_site_fract_y
_atom_site_fract_z
_atom_site_occupancy
_atom_site_U_iso_or_equiv
Mo1 Mo+3 0 0 0 1 0.0
D4 D+1 0.21184 0.0606 -0.02337 1 0.0
O3 O-2 0.05425 0.2056 0.34022 1 0.0
Cs1 Cs+1 0.5 0.5 0.5 1 0.0
D3 D+1 0.21525 -0.06282 0.02238 1 0.0
O2 O-2 0.28158 0.33337 0.43694 1 0.0
D1 D+1 0.01058 0.22763 0.27915 1 0.0
D2 D+1 0.12759 0.21874 0.31703 1 0.0
O1 O-2 0.25858 0.25858 0.25858 1 0.0
S1 S+6 0.32737 0.32737 0.32737 1 0.0
O4 O-2 0.1684 -0.00197 -0.00115 1 0.0
